data_7062423
loop_
_publ_author_name
'Bandopadhyay, Nilaj'
'Paramanik, Krishnendu'
'Sarkar, Gayetri'
'Chatterjee, Souvik'
'Roy, Suvojit'
'Panda, Subhra Jyoti'
'Purohit, Chandra Shekhar'
'Biswas, Bhaskar'
'Das, Hari Sankar'

_publ_section_title
;
 Catalytic fate of structurally characterized manganese(iii)--salen
 complexes towards efficient transformation of primary amides to amines or
 nitriles using hydrosilane
;
_journal_issue 19
_journal_name_full 'New Journal of Chemistry'
_journal_page_first 9414
_journal_page_last 9420
_journal_paper_doi 10.1039/D3NJ01183F
_journal_volume 47
_journal_year 2023
_chemical_formula_moiety '2(C16 H18 Mn N2 O4), C32 H32 Mn2 N4 O6, 4(C F3 O3 S), 2(H2 O)'
_chemical_formula_sum 'C68 H72 F12 Mn4 N8 O28 S4'
_chemical_formula_weight 2025.33
_space_group_crystal_system monoclinic
_space_group_IT_number 14
_space_group_name_Hall '-P 2yn'
_space_group_name_H-M_alt 'P 1 21/n 1'
_atom_sites_solution_hydrogens mixed
_atom_sites_solution_primary dual
_audit_creation_date 2023-04-06
_audit_creation_method
;
Olex2 1.3
(compiled 2020.11.12 svn.r5f609507 for OlexSys, GUI svn.r6408)
;
_audit_update_record
;
2023-04-07 deposited with the CCDC.	2023-04-11 downloaded from the CCDC.
;
_cell_angle_alpha 90
_cell_angle_beta 96.3410(10)
_cell_angle_gamma 90
_cell_formula_units_Z 2
_cell_length_a 13.65610(10)
_cell_length_b 21.2356(2)
_cell_length_c 14.03270(10)
_cell_measurement_reflns_used 19908
_cell_measurement_temperature 100.00(10)
_cell_measurement_theta_max 79.3620
_cell_measurement_theta_min 3.7560
_cell_volume 4044.52(6)
_computing_cell_refinement 'CrysAlisPro 1.171.42.52a (Rigaku OD, 2022)'
_computing_data_collection 'CrysAlisPro 1.171.42.52a (Rigaku OD, 2022)'
_computing_data_reduction 'CrysAlisPro 1.171.42.52a (Rigaku OD, 2022)'
_computing_molecular_graphics 'Olex2 1.3 (Dolomanov et al., 2009)'
_computing_publication_material 'Olex2 1.3 (Dolomanov et al., 2009)'
_computing_structure_refinement 'SHELXL 2019/2 (Sheldrick, 2015)'
_computing_structure_solution 'SHELXT 2014/5 (Sheldrick, 2014)'
_diffrn_ambient_environment N~2~
_diffrn_ambient_temperature 100.00(10)
_diffrn_detector 'Hybrid Pixel Array Detector'
_diffrn_detector_area_resol_mean 5.8140
_diffrn_detector_type 'Pilatus 200K'
_diffrn_measured_fraction_theta_full 0.9977
_diffrn_measured_fraction_theta_max 0.9825
_diffrn_measurement_details
;
List of Runs (angles in degrees, time in seconds):

  # Type    Start    End  Width  t~exp~   \w     \q     \k     \f   Frames
#--------------------------------------------------------------------------
  1  \w    -84.00  -2.00   0.50    0.17    --  -38.50 120.00-111.00  164
  2  \w   -107.00 -21.00   0.50    0.17    --  -38.50 154.00  47.00  172
  3  \w     43.00 103.00   0.50    0.17    --   49.56-154.00   7.00  120
  4  \w     37.00  62.00   0.50    0.17    --   49.56-120.00 165.00   50
  5  \w     84.00 110.00   0.50    0.29    --  111.00-154.00   7.00   52
  6  \w    100.00 152.00   0.50    0.29    --  111.00 120.00-111.00  104
  7  \w     91.00 123.00   0.50    0.29    --  111.00 154.00  47.00   64
  8  \w     73.00 109.00   0.50    0.29    --  111.00-120.00 165.00   72
  9  \w    -49.00  24.00   0.50    0.17    --  -38.50  57.00   0.00  146
 10  \w   -102.00 -20.00   0.50    0.17    --  -38.50 -71.00  65.87  164
 11  \w     51.00 116.00   0.50    0.17    --   49.56  37.00  90.00  130
 12  \w     98.00 164.00   0.50    0.29    --  111.00  61.00-120.00  132
 13  \w     53.00 106.00   0.50    0.29    --  111.00 -94.00-180.00  106
 14  \w    112.00 176.00   0.50    0.29    --  111.00  30.00  60.00  128
 15  \w     95.00 121.00   0.50    0.29    --  111.00 -61.00 120.00   52
 16  \w    140.00 173.00   0.50    0.29    --  111.00  45.00   0.00   66
 17  \w     43.00 104.00   0.50    0.29    --  111.00 -94.00 -30.00  122
 18  \w     45.00 113.00   0.50    0.29    --  111.00 -30.00  90.00  136
 19  \w     70.00 109.00   0.50    0.29    --  111.00-111.00 -30.00   78
 20  \w    105.00 144.00   0.50    0.29    --  111.00  15.00   0.00   78
 21  \w     59.00 114.00   0.50    0.29    --  111.00 -30.00-180.00  110
 22  \w     68.00 104.00   0.50    0.29    --  111.00 -94.00-150.00   72
 23  \w     48.00  87.00   0.50    0.29    --  111.00 -61.00 120.00   78
 24  \w     84.00 109.00   0.50    0.29    --  111.00-111.00-150.00   50
 25  \w     65.00 123.00   0.50    0.29    --  111.00 -61.00 -60.00  116
 26  \w     63.00  97.00   0.50    0.29    --  111.00 -94.00  60.00   68
 27  \w     83.00 109.00   0.50    0.29    --  111.00-111.00 -90.00   52
 28  \w    115.00 176.00   0.50    0.29    --  111.00  77.00 150.00  122
;
_diffrn_measurement_device 'four-circle diffractometer'
_diffrn_measurement_device_type 'SuperNova, Dual, Cu at home/near, Pilatus 200K'
_diffrn_measurement_method '\w scans'
_diffrn_orient_matrix_type 'CrysAlisPro convention (1999,Acta A55,543-557)'
_diffrn_orient_matrix_UB_11 -0.0397062000
_diffrn_orient_matrix_UB_12 -0.0641391000
_diffrn_orient_matrix_UB_13 -0.0382711000
_diffrn_orient_matrix_UB_21 0.0911729000
_diffrn_orient_matrix_UB_22 -0.0328699000
_diffrn_orient_matrix_UB_23 0.0522462000
_diffrn_orient_matrix_UB_31 -0.0547402000
_diffrn_orient_matrix_UB_32 -0.0082293000
_diffrn_orient_matrix_UB_33 0.0894835000
_diffrn_radiation_monochromator mirror
_diffrn_radiation_probe x-ray
_diffrn_radiation_type 'Cu K\a'
_diffrn_radiation_wavelength 1.54184
_diffrn_reflns_av_R_equivalents 0.0432
_diffrn_reflns_av_unetI/netI 0.0339
_diffrn_reflns_Laue_measured_fraction_full 0.999
_diffrn_reflns_Laue_measured_fraction_max 0.982
_diffrn_reflns_limit_h_max 16
_diffrn_reflns_limit_h_min -17
_diffrn_reflns_limit_k_max 26
_diffrn_reflns_limit_k_min -26
_diffrn_reflns_limit_l_max 17
_diffrn_reflns_limit_l_min -12
_diffrn_reflns_number 36119
_diffrn_reflns_point_group_measured_fraction_full 0.999
_diffrn_reflns_point_group_measured_fraction_max 0.982
_diffrn_reflns_theta_full 67.684
_diffrn_reflns_theta_max 79.580
_diffrn_reflns_theta_min 3.792
_diffrn_source 'micro-focus sealed X-ray tube'
_diffrn_source_type 'SuperNova (Cu) X-ray Source'
_exptl_absorpt_coefficient_mu 6.938
_exptl_absorpt_correction_T_max 1.00000
_exptl_absorpt_correction_T_min 0.56929
_exptl_absorpt_correction_type multi-scan
_exptl_absorpt_process_details
;
CrysAlisPro 1.171.42.52a (Rigaku Oxford Diffraction, 2022)
Empirical absorption correction using spherical harmonics,
implemented in SCALE3 ABSPACK scaling algorithm.
;
_exptl_crystal_colour 'clear light brown'
_exptl_crystal_colour_lustre clear
_exptl_crystal_colour_modifier light
_exptl_crystal_colour_primary brown
_exptl_crystal_density_diffrn 1.663
_exptl_crystal_description plate
_exptl_crystal_F_000 2064
_exptl_crystal_preparation 'As per the reaction scheme'
_exptl_crystal_recrystallization_method 'Slow evaporation'
_exptl_crystal_size_max 0.33
_exptl_crystal_size_mid 0.32
_exptl_crystal_size_min 0.21
_refine_diff_density_max 0.755
_refine_diff_density_min -0.494
_refine_diff_density_rms 0.075
_refine_ls_extinction_coef 0.00131(7)
_refine_ls_extinction_expression Fc^*^=kFc[1+0.001xFc^2^\l^3^/sin(2\q)]^-1/4^
_refine_ls_extinction_method 'SHELXL-2019/2 (Sheldrick 2019)'
_refine_ls_goodness_of_fit_ref 1.040
_refine_ls_hydrogen_treatment mixed
_refine_ls_matrix_type full
_refine_ls_number_parameters 574
_refine_ls_number_reflns 8636
_refine_ls_number_restraints 2
_refine_ls_restrained_S_all 1.040
_refine_ls_R_factor_all 0.0394
_refine_ls_R_factor_gt 0.0369
_refine_ls_shift/su_max 0.001
_refine_ls_shift/su_mean 0.000
_refine_ls_structure_factor_coef Fsqd
_refine_ls_weighting_details 'w=1/[\s^2^(Fo^2^)+(0.0478P)^2^+3.8651P] where P=(Fo^2^+2Fc^2^)/3'
_refine_ls_weighting_scheme calc
_refine_ls_wR_factor_gt 0.0921
_refine_ls_wR_factor_ref 0.0934
_reflns_Friedel_coverage 0.000
_reflns_number_gt 8105
_reflns_number_total 8636
_reflns_threshold_expression 'I > 2\s(I)'
_cod_data_source_file d3nj01183f2.cif
_cod_data_source_block sjp-n-11_auto
_cod_depositor_comments 'Adding full bibliography for 7062422--7062423.cif.'
_cod_database_code 7062423
_shelx_shelxl_version_number 2019/2
_chemical_oxdiff_formula ' C H N O Mn '
_chemical_oxdiff_usercomment 'LIGHT BROWN PLATE'
_shelx_space_group_comment
;
The symmetry employed for this shelxl refinement is uniquely defined
by the following loop, which should always be used as a source of
symmetry information in preference to the above space-group names.
They are only intended as comments.
;
_shelx_estimated_absorpt_t_max 0.324
_shelx_estimated_absorpt_t_min 0.208
_diffrn_oxdiff_digest_frames
;
01d74188cd3916469fbe835c73cc0534b500042c976
;
_reflns_odcompleteness_completeness 99.77
_reflns_odcompleteness_iscentric 1
_reflns_odcompleteness_theta 74.33
_olex2_refinement_description
;
1. Fixed Uiso
 At 1.2 times of:
  All C(H) groups, All C(H,H) groups
 At 1.5 times of:
  All O(H) groups, All O(H,H) groups
2. Restrained distances
 Mn2-H7A \\sim Mn2-H7B
 with sigma of 0.02
 Mn1-H4A \\sim Mn1-H4B
 with sigma of 0.02
3.a Free rotating group:
 O4(H4A,H4B), O7(H7A,H7B), O8(H8C,H8D)
3.b Rotating group:
 O3(H3A)
3.c Secondary CH2 refined with riding coordinates:
 C9(H9A,H9B), C8(H8A,H8B), C24(H24A,H24B), C25(H25A,H25B)
3.d Aromatic/amide H refined with riding coordinates:
 C5(H5), C3(H3), C15(H15), C13(H13), C10(H10), C14(H14), C4(H4), C7(H7),
 C16(H16), C2(H2), C19(H19), C23(H23), C21(H21), C30(H30), C26(H26), C29(H29),
 C20(H20), C18(H18), C28(H28), C31(H31)
;
_olex2_exptl_crystal_mounting_method 'Mounted on the loop'
_olex2_submission_special_instructions 'No special instructions were received'
_oxdiff_exptl_absorpt_empirical_details
;
Empirical correction (ABSPACK) includes:
- Absorption correction using spherical harmonics
- Frame scaling
;
_oxdiff_exptl_absorpt_empirical_full_max 1.401
_oxdiff_exptl_absorpt_empirical_full_min 0.816

loop_
_space_group_symop_operation_xyz
'x, y, z'
'-x+1/2, y+1/2, -z+1/2'
'-x, -y, -z'
'x-1/2, -y-1/2, z-1/2'

loop_
_atom_site_label
_atom_site_type_symbol
_atom_site_fract_x
_atom_site_fract_y
_atom_site_fract_z
_atom_site_U_iso_or_equiv
_atom_site_adp_type
_atom_site_occupancy
_atom_site_site_symmetry_order
_atom_site_calc_flag
_atom_site_refinement_flags_posn
_atom_site_refinement_flags_adp
_atom_site_refinement_flags_occupancy
_atom_site_disorder_assembly
_atom_site_disorder_group
Mn1 Mn 0.53028(2) 0.59136(2) 0.38777(2) 0.00741(8) Uani 1 1 d D . . . .
O3 O 0.49481(11) 0.61425(7) 0.23078(10) 0.0126(3) Uani 1 1 d . . . . .
H3A H 0.465975 0.650824 0.224631 0.019 Uiso 1 1 d R U . . .
O4 O 0.57862(11) 0.57210(7) 0.53987(10) 0.0159(3) Uani 1 1 d G . . . .
H4A H 0.582206 0.535278 0.567215 0.024 Uiso 1 1 d DG U . . .
H4B H 0.586258 0.598700 0.587258 0.024 Uiso 1 1 d DG U . . .
O2 O 0.59710(9) 0.51771(6) 0.35667(9) 0.0103(3) Uani 1 1 d . . . . .
O1 O 0.40862(10) 0.54916(6) 0.39065(10) 0.0119(3) Uani 1 1 d . . . . .
N00F N 0.47196(12) 0.67380(7) 0.41744(11) 0.0104(3) Uani 1 1 d . . . . .
N00G N 0.65049(12) 0.64371(7) 0.38472(11) 0.0099(3) Uani 1 1 d . . . . .
C9 C 0.62951(15) 0.71174(9) 0.37985(14) 0.0126(4) Uani 1 1 d . . . . .
H9A H 0.609439 0.724653 0.312740 0.015 Uiso 1 1 calc R U . . .
H9B H 0.688799 0.736047 0.404562 0.015 Uiso 1 1 calc R U . . .
C5 C 0.20393(15) 0.66307(10) 0.37375(15) 0.0159(4) Uani 1 1 d . . . . .
H5 H 0.192365 0.707056 0.377733 0.019 Uiso 1 1 calc R U . . .
C11 C 0.76403(14) 0.55595(9) 0.39325(13) 0.0112(4) Uani 1 1 d . . . . .
C3 C 0.14264(15) 0.55836(10) 0.34987(15) 0.0165(4) Uani 1 1 d . . . . .
H3 H 0.088472 0.530324 0.337828 0.020 Uiso 1 1 calc R U . . .
C15 C 0.89554(14) 0.47814(10) 0.41333(14) 0.0144(4) Uani 1 1 d . . . . .
H15 H 0.963557 0.468124 0.425700 0.017 Uiso 1 1 calc R U . . .
C13 C 0.72607(14) 0.44451(9) 0.38051(14) 0.0125(4) Uani 1 1 d . . . . .
H13 H 0.679342 0.411371 0.370496 0.015 Uiso 1 1 calc R U . . .
C10 C 0.73877(14) 0.62207(9) 0.39031(13) 0.0109(4) Uani 1 1 d . . . . .
H10 H 0.791201 0.651635 0.392686 0.013 Uiso 1 1 calc R U . . .
C12 C 0.69351(13) 0.50718(9) 0.37723(13) 0.0094(3) Uani 1 1 d . . . . .
C1 C 0.31895(13) 0.57477(9) 0.37977(13) 0.0097(3) Uani 1 1 d . . . . .
C6 C 0.30208(14) 0.64044(9) 0.38672(14) 0.0119(4) Uani 1 1 d . . . . .
C8 C 0.54615(15) 0.72366(9) 0.44146(15) 0.0135(4) Uani 1 1 d . . . . .
H8A H 0.571177 0.721807 0.510360 0.016 Uiso 1 1 calc R U . . .
H8B H 0.516764 0.765715 0.427408 0.016 Uiso 1 1 calc R U . . .
C14 C 0.82510(14) 0.43028(10) 0.39809(14) 0.0140(4) Uani 1 1 d . . . . .
H14 H 0.845638 0.387512 0.399852 0.017 Uiso 1 1 calc R U . . .
C4 C 0.12525(15) 0.62315(11) 0.35562(15) 0.0185(4) Uani 1 1 d . . . . .
H4 H 0.059924 0.639186 0.347091 0.022 Uiso 1 1 calc R U . . .
C7 C 0.37920(15) 0.68603(9) 0.40881(14) 0.0133(4) Uani 1 1 d . . . . .
H7 H 0.360102 0.728457 0.417704 0.016 Uiso 1 1 calc R U . . .
C16 C 0.86487(14) 0.54001(10) 0.41013(14) 0.0134(4) Uani 1 1 d . . . . .
H16 H 0.912568 0.572629 0.419485 0.016 Uiso 1 1 calc R U . . .
C2 C 0.23744(15) 0.53455(10) 0.36145(14) 0.0137(4) Uani 1 1 d . . . . .
H2 H 0.247545 0.490436 0.356951 0.016 Uiso 1 1 calc R U . . .
Mn2 Mn 0.45275(2) 0.46081(2) 0.08450(2) 0.00757(8) Uani 1 1 d D . . . .
O7 O 0.50203(11) 0.43494(7) 0.23124(10) 0.0136(3) Uani 1 1 d G . . . .
H7A H 0.528171 0.460750 0.274992 0.020 Uiso 1 1 d DG U . . .
H7B H 0.472519 0.406736 0.262885 0.020 Uiso 1 1 d DG U . . .
O6 O 0.37793(10) 0.52999(6) 0.11916(10) 0.0108(3) Uani 1 1 d . . . . .
O5 O 0.57026(9) 0.50814(6) 0.07682(9) 0.0093(3) Uani 1 1 d . . . . .
N00K N 0.33649(12) 0.40471(8) 0.07400(12) 0.0115(3) Uani 1 1 d . . . . .
N00J N 0.51831(12) 0.38395(7) 0.04198(11) 0.0107(3) Uani 1 1 d . . . . .
C19 C 0.14067(15) 0.60574(11) 0.12222(15) 0.0180(4) Uani 1 1 d . . . . .
H19 H 0.115662 0.646911 0.130332 0.022 Uiso 1 1 calc R U . . .
C23 C 0.24668(15) 0.42171(10) 0.08006(14) 0.0139(4) Uani 1 1 d . . . . .
H23 H 0.197574 0.389863 0.072546 0.017 Uiso 1 1 calc R U . . .
C24 C 0.36029(15) 0.33805(9) 0.05675(15) 0.0143(4) Uani 1 1 d . . . . .
H24A H 0.302957 0.316646 0.021377 0.017 Uiso 1 1 calc R U . . .
H24B H 0.377338 0.315934 0.118460 0.017 Uiso 1 1 calc R U . . .
C21 C 0.11197(15) 0.49616(11) 0.09248(15) 0.0199(4) Uani 1 1 d . . . . .
H21 H 0.067410 0.461934 0.081088 0.024 Uiso 1 1 calc R U . . .
C30 C 0.82909(15) 0.50399(11) 0.16977(14) 0.0167(4) Uani 1 1 d . . . . .
H30 H 0.878558 0.532439 0.196095 0.020 Uiso 1 1 calc R U . . .
C26 C 0.61173(15) 0.37417(9) 0.05438(14) 0.0134(4) Uani 1 1 d . . . . .
H26 H 0.635392 0.334489 0.035636 0.016 Uiso 1 1 calc R U . . .
C29 C 0.85315(15) 0.44099(11) 0.15561(15) 0.0184(4) Uani 1 1 d . . . . .
H29 H 0.918898 0.426741 0.171278 0.022 Uiso 1 1 calc R U . . .
C25 C 0.44779(15) 0.33716(9) -0.00221(15) 0.0149(4) Uani 1 1 d . . . . .
H25A H 0.478209 0.294798 -0.000576 0.018 Uiso 1 1 calc R U . . .
H25B H 0.426412 0.348419 -0.069765 0.018 Uiso 1 1 calc R U . . .
C20 C 0.07553(15) 0.55547(12) 0.10399(16) 0.0218(5) Uani 1 1 d . . . . .
H20 H 0.006424 0.562306 0.099582 0.026 Uiso 1 1 calc R U . . .
C22 C 0.21474(15) 0.48471(10) 0.09719(14) 0.0138(4) Uani 1 1 d . . . . .
C32 C 0.65990(14) 0.48403(9) 0.10693(13) 0.0102(4) Uani 1 1 d . . . . .
C27 C 0.68302(15) 0.41977(9) 0.09503(13) 0.0119(4) Uani 1 1 d . . . . .
C18 C 0.24168(15) 0.59612(10) 0.12862(14) 0.0133(4) Uani 1 1 d . . . . .
H18 H 0.285167 0.630691 0.142107 0.016 Uiso 1 1 calc R U . . .
C28 C 0.78095(15) 0.39969(10) 0.11882(15) 0.0164(4) Uani 1 1 d . . . . .
H28 H 0.797502 0.356868 0.109307 0.020 Uiso 1 1 calc R U . . .
C17 C 0.28028(14) 0.53604(9) 0.11542(13) 0.0110(4) Uani 1 1 d . . . . .
C31 C 0.73352(14) 0.52537(10) 0.14568(14) 0.0128(4) Uani 1 1 d . . . . .
H31 H 0.718023 0.568319 0.155556 0.015 Uiso 1 1 calc R U . . .
S2 S 0.34084(4) 0.77549(2) 0.16281(4) 0.01795(12) Uani 1 1 d . . . . .
F1 F 0.4751(2) 0.85823(13) 0.21637(18) 0.0872(9) Uani 1 1 d . . . . .
F3 F 0.46820(14) 0.83372(9) 0.06869(15) 0.0492(5) Uani 1 1 d . . . . .
F2 F 0.35675(19) 0.89300(8) 0.11646(17) 0.0680(7) Uani 1 1 d . . . . .
O11 O 0.28490(15) 0.76374(12) 0.07248(15) 0.0441(5) Uani 1 1 d . . . . .
O10 O 0.28466(13) 0.79572(10) 0.23833(13) 0.0324(4) Uani 1 1 d . . . . .
O9 O 0.41473(16) 0.72958(9) 0.19223(18) 0.0469(6) Uani 1 1 d . . . . .
C34 C 0.4145(2) 0.84376(12) 0.1409(2) 0.0331(6) Uani 1 1 d . . . . .
S1 S 0.60225(4) 0.19615(2) 0.33988(4) 0.01503(11) Uani 1 1 d . . . . .
F4 F 0.70864(16) 0.29448(9) 0.39363(14) 0.0557(6) Uani 1 1 d . . . . .
F6 F 0.69016(13) 0.27988(9) 0.24113(12) 0.0435(4) Uani 1 1 d . . . . .
F5 F 0.78853(10) 0.22094(9) 0.33075(11) 0.0375(4) Uani 1 1 d . . . . .
O13 O 0.51589(14) 0.23484(9) 0.32741(17) 0.0406(5) Uani 1 1 d . . . . .
O14 O 0.60948(14) 0.15121(9) 0.26518(14) 0.0358(4) Uani 1 1 d . . . . .
O12 O 0.62621(14) 0.17322(9) 0.43577(13) 0.0324(4) Uani 1 1 d . . . . .
C33 C 0.70200(18) 0.25080(11) 0.32547(16) 0.0231(5) Uani 1 1 d . . . . .
O8 O 0.40460(11) 0.34072(7) 0.31292(11) 0.0174(3) Uani 1 1 d G . . . .
H8C H 0.441192 0.307066 0.318819 0.026 Uiso 1 1 d G U . . .
H8D H 0.345106 0.326537 0.298152 0.026 Uiso 1 1 d G U . . .
H3B H 0.464(3) 0.5896(16) 0.197(2) 0.039(9) Uiso 1 1 d . . . . .

loop_
_atom_site_aniso_label
_atom_site_aniso_U_11
_atom_site_aniso_U_22
_atom_site_aniso_U_33
_atom_site_aniso_U_23
_atom_site_aniso_U_13
_atom_site_aniso_U_12
Mn1 0.00791(14) 0.00496(14) 0.00943(15) 0.00019(10) 0.00127(10) -0.00030(10)
O3 0.0164(7) 0.0091(7) 0.0115(7) -0.0006(5) -0.0023(5) 0.0007(5)
O4 0.0279(8) 0.0092(7) 0.0100(6) 0.0018(5) -0.0004(6) -0.0011(6)
O2 0.0084(6) 0.0082(6) 0.0139(6) -0.0011(5) 0.0002(5) -0.0007(5)
O1 0.0098(6) 0.0081(6) 0.0178(7) 0.0015(5) 0.0021(5) 0.0007(5)
N00F 0.0151(8) 0.0061(7) 0.0103(7) -0.0005(6) 0.0025(6) -0.0005(6)
N00G 0.0143(8) 0.0062(7) 0.0093(7) 0.0000(6) 0.0013(6) -0.0020(6)
C9 0.0160(9) 0.0060(8) 0.0159(9) 0.0002(7) 0.0021(7) -0.0033(7)
C5 0.0155(10) 0.0158(10) 0.0171(10) 0.0001(8) 0.0050(8) 0.0062(8)
C11 0.0120(9) 0.0121(9) 0.0097(9) 0.0001(7) 0.0021(7) -0.0025(7)
C3 0.0111(9) 0.0221(11) 0.0168(10) 0.0027(8) 0.0031(7) -0.0012(8)
C15 0.0086(8) 0.0188(10) 0.0158(9) -0.0007(8) 0.0010(7) 0.0022(7)
C13 0.0127(9) 0.0114(9) 0.0134(9) -0.0003(7) 0.0021(7) -0.0006(7)
C10 0.0107(8) 0.0120(9) 0.0101(9) -0.0009(7) 0.0017(7) -0.0038(7)
C12 0.0092(8) 0.0107(9) 0.0082(8) -0.0003(6) 0.0012(6) 0.0002(7)
C1 0.0091(8) 0.0107(9) 0.0098(8) 0.0016(7) 0.0031(7) 0.0017(7)
C6 0.0141(9) 0.0104(9) 0.0119(9) 0.0009(7) 0.0043(7) 0.0015(7)
C8 0.0171(9) 0.0072(8) 0.0161(9) -0.0020(7) 0.0016(7) -0.0024(7)
C14 0.0135(9) 0.0127(9) 0.0160(9) 0.0003(7) 0.0020(7) 0.0039(7)
C4 0.0115(9) 0.0255(11) 0.0189(10) 0.0019(8) 0.0037(8) 0.0051(8)
C7 0.0179(9) 0.0095(9) 0.0133(9) 0.0007(7) 0.0055(7) 0.0029(7)
C16 0.0096(9) 0.0167(10) 0.0140(9) -0.0015(7) 0.0019(7) -0.0025(7)
C2 0.0146(9) 0.0130(9) 0.0140(9) 0.0017(7) 0.0036(7) -0.0002(7)
Mn2 0.00829(14) 0.00570(14) 0.00894(15) -0.00073(10) 0.00202(10) -0.00165(10)
O7 0.0184(7) 0.0129(7) 0.0091(6) 0.0002(5) 0.0001(5) -0.0053(5)
O6 0.0083(6) 0.0110(6) 0.0134(6) -0.0027(5) 0.0024(5) -0.0017(5)
O5 0.0090(6) 0.0081(6) 0.0107(6) 0.0007(5) 0.0011(5) -0.0007(5)
N00K 0.0150(8) 0.0092(8) 0.0106(8) -0.0015(6) 0.0032(6) -0.0051(6)
N00J 0.0151(8) 0.0067(7) 0.0106(7) 0.0004(6) 0.0025(6) -0.0010(6)
C19 0.0140(10) 0.0246(11) 0.0158(10) -0.0019(8) 0.0033(8) 0.0063(8)
C23 0.0138(9) 0.0159(10) 0.0125(9) -0.0036(7) 0.0037(7) -0.0077(7)
C24 0.0195(10) 0.0076(9) 0.0160(9) -0.0015(7) 0.0034(8) -0.0059(7)
C21 0.0123(9) 0.0297(12) 0.0182(10) -0.0076(9) 0.0043(8) -0.0069(8)
C30 0.0114(9) 0.0258(11) 0.0128(9) 0.0042(8) 0.0010(7) -0.0034(8)
C26 0.0188(10) 0.0097(9) 0.0126(9) 0.0015(7) 0.0054(7) 0.0030(7)
C29 0.0104(9) 0.0266(11) 0.0182(10) 0.0081(8) 0.0014(7) 0.0035(8)
C25 0.0195(10) 0.0091(9) 0.0164(9) -0.0056(7) 0.0031(8) -0.0042(7)
C20 0.0097(9) 0.0365(13) 0.0200(11) -0.0047(9) 0.0044(8) 0.0014(9)
C22 0.0137(9) 0.0179(10) 0.0104(9) -0.0018(7) 0.0041(7) -0.0028(8)
C32 0.0098(8) 0.0135(9) 0.0078(8) 0.0019(7) 0.0034(6) -0.0006(7)
C27 0.0150(9) 0.0125(9) 0.0088(9) 0.0021(7) 0.0037(7) 0.0012(7)
C18 0.0129(9) 0.0155(10) 0.0118(9) -0.0021(7) 0.0026(7) 0.0013(7)
C28 0.0160(10) 0.0175(10) 0.0164(10) 0.0053(8) 0.0055(8) 0.0063(8)
C17 0.0095(8) 0.0152(9) 0.0087(8) -0.0002(7) 0.0034(7) 0.0000(7)
C31 0.0126(9) 0.0151(9) 0.0110(9) 0.0001(7) 0.0024(7) -0.0030(7)
S2 0.0165(2) 0.0109(2) 0.0254(3) 0.00467(18) -0.00204(19) -0.00188(18)
F1 0.0930(18) 0.099(2) 0.0667(15) -0.0213(14) -0.0065(13) -0.0730(16)
F3 0.0445(10) 0.0429(10) 0.0654(12) 0.0104(9) 0.0286(9) -0.0066(8)
F2 0.1141(19) 0.0163(8) 0.0827(15) 0.0187(9) 0.0510(14) 0.0180(10)
O11 0.0347(11) 0.0601(15) 0.0349(11) -0.0125(10) -0.0074(8) -0.0140(10)
O10 0.0289(9) 0.0429(11) 0.0262(9) 0.0099(8) 0.0066(7) 0.0023(8)
O9 0.0454(12) 0.0244(10) 0.0716(15) 0.0240(10) 0.0100(11) 0.0176(9)
C34 0.0421(15) 0.0180(12) 0.0399(15) -0.0007(10) 0.0072(12) -0.0092(11)
S1 0.0144(2) 0.0116(2) 0.0195(2) 0.00139(17) 0.00341(18) 0.00124(17)
F4 0.0826(14) 0.0332(10) 0.0563(11) -0.0223(8) 0.0304(10) -0.0344(10)
F6 0.0444(10) 0.0465(10) 0.0418(9) 0.0285(8) 0.0148(8) -0.0009(8)
F5 0.0174(7) 0.0593(11) 0.0362(9) 0.0136(8) 0.0044(6) -0.0041(7)
O13 0.0239(9) 0.0329(10) 0.0678(14) 0.0151(10) 0.0183(9) 0.0156(8)
O14 0.0363(10) 0.0325(10) 0.0386(10) -0.0208(8) 0.0041(8) -0.0076(8)
O12 0.0322(9) 0.0376(11) 0.0268(9) 0.0150(8) 0.0015(7) -0.0111(8)
C33 0.0297(12) 0.0208(11) 0.0201(11) 0.0023(9) 0.0093(9) -0.0039(9)
O8 0.0235(8) 0.0113(7) 0.0180(7) 0.0001(6) 0.0045(6) -0.0011(6)

loop_
_atom_type_symbol
_atom_type_description
_atom_type_scat_dispersion_real
_atom_type_scat_dispersion_imag
_atom_type_scat_source
C C 0.0181 0.0091 'International Tables Vol C Tables 4.2.6.8 and 6.1.1.4'
H H 0.0000 0.0000 'International Tables Vol C Tables 4.2.6.8 and 6.1.1.4'
F F 0.0727 0.0534 'International Tables Vol C Tables 4.2.6.8 and 6.1.1.4'
Mn Mn -0.5299 2.8052 'International Tables Vol C Tables 4.2.6.8 and 6.1.1.4'
N N 0.0311 0.0180 'International Tables Vol C Tables 4.2.6.8 and 6.1.1.4'
O O 0.0492 0.0322 'International Tables Vol C Tables 4.2.6.8 and 6.1.1.4'
S S 0.3331 0.5567 'International Tables Vol C Tables 4.2.6.8 and 6.1.1.4'

loop_
_geom_angle_atom_site_label_1
_geom_angle_atom_site_label_2
_geom_angle_atom_site_label_3
_geom_angle
_geom_angle_site_symmetry_1
_geom_angle_site_symmetry_3
_geom_angle_publ_flag
O4 Mn1 O3 174.77(6) . . ?
O2 Mn1 O3 90.57(6) . . ?
O2 Mn1 O4 88.24(6) . . ?
O2 Mn1 O1 93.47(6) . . ?
O2 Mn1 N00F 174.14(6) . . ?
O2 Mn1 N00G 92.12(6) . . ?
O1 Mn1 O3 91.64(6) . . ?
O1 Mn1 O4 93.51(6) . . ?
O1 Mn1 N00F 92.27(6) . . ?
O1 Mn1 N00G 174.26(6) . . ?
N00F Mn1 O3 88.11(6) . . ?
N00F Mn1 O4 92.56(6) . . ?
N00F Mn1 N00G 82.12(7) . . ?
N00G Mn1 O3 86.98(6) . . ?
N00G Mn1 O4 87.98(6) . . ?
Mn1 O3 H3A 109.6 . . ?
Mn1 O3 H3B 119(2) . . ?
H3A O3 H3B 108.7 . . ?
Mn1 O4 H4A 126.2 . . ?
Mn1 O4 H4B 128.2 . . ?
H4A O4 H4B 104.5 . . ?
C12 O2 Mn1 125.42(12) . . ?
C1 O1 Mn1 127.01(12) . . ?
C8 N00F Mn1 113.48(12) . . ?
C7 N00F Mn1 124.89(14) . . ?
C7 N00F C8 121.33(16) . . ?
C9 N00G Mn1 113.13(12) . . ?
C10 N00G Mn1 124.80(13) . . ?
C10 N00G C9 122.01(16) . . ?
N00G C9 H9A 110.4 . . ?
N00G C9 H9B 110.4 . . ?
N00G C9 C8 106.86(15) . . ?
H9A C9 H9B 108.6 . . ?
C8 C9 H9A 110.4 . . ?
C8 C9 H9B 110.4 . . ?
C6 C5 H5 119.2 . . ?
C4 C5 H5 119.2 . . ?
C4 C5 C6 121.70(19) . . ?
C12 C11 C10 123.40(17) . . ?
C16 C11 C10 117.56(17) . . ?
C16 C11 C12 119.01(18) . . ?
C4 C3 H3 119.5 . . ?
C2 C3 H3 119.5 . . ?
C2 C3 C4 121.0(2) . . ?
C14 C15 H15 120.5 . . ?
C16 C15 H15 120.5 . . ?
C16 C15 C14 119.08(18) . . ?
C12 C13 H13 119.5 . . ?
C14 C13 H13 119.5 . . ?
C14 C13 C12 120.95(18) . . ?
N00G C10 C11 124.65(17) . . ?
N00G C10 H10 117.7 . . ?
C11 C10 H10 117.7 . . ?
O2 C12 C11 123.31(17) . . ?
O2 C12 C13 117.88(17) . . ?
C13 C12 C11 118.79(17) . . ?
O1 C1 C6 123.18(17) . . ?
O1 C1 C2 118.20(17) . . ?
C2 C1 C6 118.62(17) . . ?
C5 C6 C1 118.90(18) . . ?
C5 C6 C7 117.33(18) . . ?
C1 C6 C7 123.75(18) . . ?
N00F C8 C9 106.71(15) . . ?
N00F C8 H8A 110.4 . . ?
N00F C8 H8B 110.4 . . ?
C9 C8 H8A 110.4 . . ?
C9 C8 H8B 110.4 . . ?
H8A C8 H8B 108.6 . . ?
C15 C14 H14 119.6 . . ?
C13 C14 C15 120.75(19) . . ?
C13 C14 H14 119.6 . . ?
C5 C4 C3 118.96(19) . . ?
C5 C4 H4 120.5 . . ?
C3 C4 H4 120.5 . . ?
N00F C7 C6 125.06(18) . . ?
N00F C7 H7 117.5 . . ?
C6 C7 H7 117.5 . . ?
C11 C16 H16 119.3 . . ?
C15 C16 C11 121.41(18) . . ?
C15 C16 H16 119.3 . . ?
C3 C2 C1 120.81(19) . . ?
C3 C2 H2 119.6 . . ?
C1 C2 H2 119.6 . . ?
O7 Mn2 O5 169.61(5) . 3_665 ?
O6 Mn2 O7 94.18(6) . . ?
O6 Mn2 O5 90.65(5) . 3_665 ?
O6 Mn2 O5 95.02(6) . . ?
O6 Mn2 N00K 92.01(6) . . ?
O6 Mn2 N00J 173.96(6) . . ?
O5 Mn2 O7 90.71(6) . . ?
O5 Mn2 O5 79.70(6) . 3_665 ?
O5 Mn2 N00K 170.84(6) . . ?
O5 Mn2 N00J 90.35(6) . . ?
N00K Mn2 O7 94.63(6) . . ?
N00K Mn2 O5 94.39(6) . 3_665 ?
N00K Mn2 N00J 82.37(7) . . ?
N00J Mn2 O7 88.51(6) . . ?
N00J Mn2 O5 87.58(6) . 3_665 ?
Mn2 O7 H7A 124.9 . . ?
Mn2 O7 H7B 123.2 . . ?
H7A O7 H7B 104.5 . . ?
C17 O6 Mn2 129.27(12) . . ?
Mn2 O5 Mn2 100.30(6) . 3_665 ?
C32 O5 Mn2 121.45(12) . . ?
C32 O5 Mn2 115.38(10) . 3_665 ?
C23 N00K Mn2 126.00(14) . . ?
C23 N00K C24 120.42(17) . . ?
C24 N00K Mn2 113.57(12) . . ?
C26 N00J Mn2 124.48(14) . . ?
C26 N00J C25 122.77(17) . . ?
C25 N00J Mn2 112.70(12) . . ?
C20 C19 H19 119.7 . . ?
C18 C19 H19 119.7 . . ?
C18 C19 C20 120.6(2) . . ?
N00K C23 H23 117.3 . . ?
N00K C23 C22 125.47(18) . . ?
C22 C23 H23 117.3 . . ?
N00K C24 H24A 110.2 . . ?
N00K C24 H24B 110.2 . . ?
N00K C24 C25 107.46(15) . . ?
H24A C24 H24B 108.5 . . ?
C25 C24 H24A 110.2 . . ?
C25 C24 H24B 110.2 . . ?
C20 C21 H21 119.3 . . ?
C20 C21 C22 121.5(2) . . ?
C22 C21 H21 119.3 . . ?
C29 C30 H30 119.7 . . ?
C31 C30 H30 119.7 . . ?
C31 C30 C29 120.5(2) . . ?
N00J C26 H26 118.0 . . ?
N00J C26 C27 124.09(18) . . ?
C27 C26 H26 118.0 . . ?
C30 C29 H29 120.2 . . ?
C28 C29 C30 119.57(19) . . ?
C28 C29 H29 120.2 . . ?
N00J C25 C24 106.15(15) . . ?
N00J C25 H25A 110.5 . . ?
N00J C25 H25B 110.5 . . ?
C24 C25 H25A 110.5 . . ?
C24 C25 H25B 110.5 . . ?
H25A C25 H25B 108.7 . . ?
C19 C20 H20 120.3 . . ?
C21 C20 C19 119.50(19) . . ?
C21 C20 H20 120.3 . . ?
C21 C22 C23 117.98(19) . . ?
C17 C22 C23 123.38(18) . . ?
C17 C22 C21 118.61(19) . . ?
O5 C32 C27 122.35(17) . . ?
O5 C32 C31 118.12(17) . . ?
C31 C32 C27 119.41(18) . . ?
C32 C27 C26 122.92(18) . . ?
C28 C27 C26 118.13(18) . . ?
C28 C27 C32 118.85(19) . . ?
C19 C18 H18 119.6 . . ?
C19 C18 C17 120.77(19) . . ?
C17 C18 H18 119.6 . . ?
C29 C28 C27 121.2(2) . . ?
C29 C28 H28 119.4 . . ?
C27 C28 H28 119.4 . . ?
O6 C17 C22 122.80(18) . . ?
O6 C17 C18 118.13(17) . . ?
C18 C17 C22 119.06(18) . . ?
C30 C31 C32 120.38(19) . . ?
C30 C31 H31 119.8 . . ?
C32 C31 H31 119.8 . . ?
O11 S2 O10 115.40(12) . . ?
O11 S2 O9 115.35(15) . . ?
O11 S2 C34 104.01(14) . . ?
O10 S2 C34 103.71(12) . . ?
O9 S2 O10 114.00(13) . . ?
O9 S2 C34 101.98(13) . . ?
F1 C34 S2 111.4(2) . . ?
F1 C34 F3 107.5(3) . . ?
F1 C34 F2 109.2(3) . . ?
F3 C34 S2 111.35(18) . . ?
F2 C34 S2 110.4(2) . . ?
F2 C34 F3 106.8(2) . . ?
O13 S1 O12 114.14(12) . . ?
O13 S1 C33 103.72(12) . . ?
O14 S1 O13 114.60(13) . . ?
O14 S1 O12 115.74(13) . . ?
O14 S1 C33 103.38(11) . . ?
O12 S1 C33 103.00(11) . . ?
F4 C33 S1 110.99(15) . . ?
F4 C33 F6 108.0(2) . . ?
F4 C33 F5 107.6(2) . . ?
F6 C33 S1 112.14(17) . . ?
F6 C33 F5 106.85(18) . . ?
F5 C33 S1 111.10(16) . . ?
H8C O8 H8D 104.4 . . ?

loop_
_geom_bond_atom_site_label_1
_geom_bond_atom_site_label_2
_geom_bond_distance
_geom_bond_site_symmetry_2
_geom_bond_publ_flag
Mn1 O3 2.2557(14) . ?
Mn1 O4 2.2016(14) . ?
Mn1 O2 1.8861(14) . ?
Mn1 O1 1.8920(14) . ?
Mn1 N00F 1.9862(16) . ?
Mn1 N00G 1.9869(16) . ?
O3 H3A 0.8708 . ?
O3 H3B 0.80(4) . ?
O4 H4A 0.8701 . ?
O4 H4B 0.8700 . ?
O2 C12 1.335(2) . ?
O1 C1 1.333(2) . ?
N00F C8 1.478(2) . ?
N00F C7 1.286(3) . ?
N00G C9 1.473(2) . ?
N00G C10 1.284(3) . ?
C9 H9A 0.9900 . ?
C9 H9B 0.9900 . ?
C9 C8 1.525(3) . ?
C5 H5 0.9500 . ?
C5 C6 1.416(3) . ?
C5 C4 1.370(3) . ?
C11 C10 1.445(3) . ?
C11 C12 1.415(3) . ?
C11 C16 1.412(3) . ?
C3 H3 0.9500 . ?
C3 C4 1.400(3) . ?
C3 C2 1.383(3) . ?
C15 H15 0.9500 . ?
C15 C14 1.400(3) . ?
C15 C16 1.378(3) . ?
C13 H13 0.9500 . ?
C13 C12 1.402(3) . ?
C13 C14 1.381(3) . ?
C10 H10 0.9500 . ?
C1 C6 1.419(3) . ?
C1 C2 1.404(3) . ?
C6 C7 1.439(3) . ?
C8 H8A 0.9900 . ?
C8 H8B 0.9900 . ?
C14 H14 0.9500 . ?
C4 H4 0.9500 . ?
C7 H7 0.9500 . ?
C16 H16 0.9500 . ?
C2 H2 0.9500 . ?
Mn2 O7 2.1653(14) . ?
Mn2 O6 1.8837(14) . ?
Mn2 O5 2.3453(13) 3_665 ?
Mn2 O5 1.9066(13) . ?
Mn2 N00K 1.9773(16) . ?
Mn2 N00J 1.9849(16) . ?
O7 H7A 0.8697 . ?
O7 H7B 0.8706 . ?
O6 C17 1.335(2) . ?
O5 C32 1.351(2) . ?
N00K C23 1.290(3) . ?
N00K C24 1.478(2) . ?
N00J C26 1.285(3) . ?
N00J C25 1.472(2) . ?
C19 H19 0.9500 . ?
C19 C20 1.395(3) . ?
C19 C18 1.388(3) . ?
C23 H23 0.9500 . ?
C23 C22 1.436(3) . ?
C24 H24A 0.9900 . ?
C24 H24B 0.9900 . ?
C24 C25 1.527(3) . ?
C21 H21 0.9500 . ?
C21 C20 1.370(3) . ?
C21 C22 1.419(3) . ?
C30 H30 0.9500 . ?
C30 C29 1.397(3) . ?
C30 C31 1.388(3) . ?
C26 H26 0.9500 . ?
C26 C27 1.445(3) . ?
C29 H29 0.9500 . ?
C29 C28 1.377(3) . ?
C25 H25A 0.9900 . ?
C25 H25B 0.9900 . ?
C20 H20 0.9500 . ?
C22 C17 1.416(3) . ?
C32 C27 1.415(3) . ?
C32 C31 1.399(3) . ?
C27 C28 1.408(3) . ?
C18 H18 0.9500 . ?
C18 C17 1.401(3) . ?
C28 H28 0.9500 . ?
C31 H31 0.9500 . ?
S2 O11 1.428(2) . ?
S2 O10 1.4407(19) . ?
S2 O9 1.4308(19) . ?
S2 C34 1.810(3) . ?
F1 C34 1.307(4) . ?
F3 C34 1.332(3) . ?
F2 C34 1.331(3) . ?
S1 O13 1.4321(18) . ?
S1 O14 1.4291(18) . ?
S1 O12 1.4343(18) . ?
S1 C33 1.818(2) . ?
F4 C33 1.328(3) . ?
F6 C33 1.329(3) . ?
F5 C33 1.336(3) . ?
O8 H8C 0.8707 . ?
O8 H8D 0.8699 . ?

loop_
_geom_torsion_atom_site_label_1
_geom_torsion_atom_site_label_2
_geom_torsion_atom_site_label_3
_geom_torsion_atom_site_label_4
_geom_torsion
_geom_torsion_site_symmetry_1
_geom_torsion_site_symmetry_2
_geom_torsion_site_symmetry_3
_geom_torsion_site_symmetry_4
_geom_torsion_publ_flag
Mn1 O2 C12 C11 -23.6(2) . . . . ?
Mn1 O2 C12 C13 158.06(13) . . . . ?
Mn1 O1 C1 C6 -15.5(3) . . . . ?
Mn1 O1 C1 C2 165.08(13) . . . . ?
Mn1 N00F C8 C9 34.78(18) . . . . ?
Mn1 N00F C7 C6 7.4(3) . . . . ?
Mn1 N00G C9 C8 36.92(18) . . . . ?
Mn1 N00G C10 C11 4.4(3) . . . . ?
O3 Mn1 O2 C12 114.79(14) . . . . ?
O3 Mn1 O1 C1 -66.96(15) . . . . ?
O4 Mn1 O2 C12 -60.12(14) . . . . ?
O4 Mn1 O1 C1 113.92(15) . . . . ?
O2 Mn1 O1 C1 -157.63(15) . . . . ?
O1 Mn1 O2 C12 -153.54(14) . . . . ?
O1 C1 C6 C5 179.83(17) . . . . ?
O1 C1 C6 C7 -1.8(3) . . . . ?
O1 C1 C2 C3 179.76(17) . . . . ?
N00F Mn1 O1 C1 21.21(15) . . . . ?
N00G Mn1 O2 C12 27.79(15) . . . . ?
N00G C9 C8 N00F -44.8(2) . . . . ?
C9 N00G C10 C11 -178.62(17) . . . . ?
C5 C6 C7 N00F -175.96(19) . . . . ?
C10 N00G C9 C8 -140.43(18) . . . . ?
C10 C11 C12 O2 0.9(3) . . . . ?
C10 C11 C12 C13 179.18(17) . . . . ?
C10 C11 C16 C15 -179.49(18) . . . . ?
C12 C11 C10 N00G 8.9(3) . . . . ?
C12 C11 C16 C15 -1.4(3) . . . . ?
C12 C13 C14 C15 0.2(3) . . . . ?
C1 C6 C7 N00F 5.7(3) . . . . ?
C6 C5 C4 C3 0.0(3) . . . . ?
C6 C1 C2 C3 0.3(3) . . . . ?
C8 N00F C7 C6 -179.27(18) . . . . ?
C14 C15 C16 C11 0.9(3) . . . . ?
C14 C13 C12 O2 177.76(17) . . . . ?
C14 C13 C12 C11 -0.6(3) . . . . ?
C4 C5 C6 C1 0.6(3) . . . . ?
C4 C5 C6 C7 -177.84(19) . . . . ?
C4 C3 C2 C1 0.3(3) . . . . ?
C7 N00F C8 C9 -139.29(18) . . . . ?
C16 C11 C10 N00G -173.13(18) . . . . ?
C16 C11 C12 O2 -177.07(17) . . . . ?
C16 C11 C12 C13 1.2(3) . . . . ?
C16 C15 C14 C13 -0.3(3) . . . . ?
C2 C3 C4 C5 -0.5(3) . . . . ?
C2 C1 C6 C5 -0.8(3) . . . . ?
C2 C1 C6 C7 177.55(18) . . . . ?
Mn2 O6 C17 C22 10.5(3) . . . . ?
Mn2 O6 C17 C18 -168.46(13) . . . . ?
Mn2 O5 C32 C27 -85.17(18) 3_665 . . . ?
Mn2 O5 C32 C27 36.3(2) . . . . ?
Mn2 O5 C32 C31 90.76(17) 3_665 . . . ?
Mn2 O5 C32 C31 -147.75(14) . . . . ?
Mn2 N00K C23 C22 -1.1(3) . . . . ?
Mn2 N00K C24 C25 -31.92(19) . . . . ?
Mn2 N00J C26 C27 -4.6(3) . . . . ?
Mn2 N00J C25 C24 -39.24(18) . . . . ?
O7 Mn2 O6 C17 -106.55(15) . . . . ?
O5 Mn2 O6 C17 162.37(15) . . . . ?
O5 Mn2 O6 C17 82.66(15) 3_665 . . . ?
O5 C32 C27 C26 -3.2(3) . . . . ?
O5 C32 C27 C28 173.18(17) . . . . ?
O5 C32 C31 C30 -174.25(17) . . . . ?
N00K Mn2 O6 C17 -11.76(16) . . . . ?
N00K C23 C22 C21 174.0(2) . . . . ?
N00K C23 C22 C17 -3.9(3) . . . . ?
N00K C24 C25 N00J 44.5(2) . . . . ?
N00J C26 C27 C32 -13.6(3) . . . . ?
N00J C26 C27 C28 169.98(18) . . . . ?
C19 C18 C17 O6 177.75(18) . . . . ?
C19 C18 C17 C22 -1.2(3) . . . . ?
C23 N00K C24 C25 147.51(18) . . . . ?
C23 C22 C17 O6 -0.7(3) . . . . ?
C23 C22 C17 C18 178.22(18) . . . . ?
C24 N00K C23 C22 179.56(18) . . . . ?
C21 C22 C17 O6 -178.59(18) . . . . ?
C21 C22 C17 C18 0.3(3) . . . . ?
C30 C29 C28 C27 0.0(3) . . . . ?
C26 N00J C25 C24 138.27(19) . . . . ?
C26 C27 C28 C29 178.39(18) . . . . ?
C29 C30 C31 C32 0.1(3) . . . . ?
C25 N00J C26 C27 178.20(18) . . . . ?
C20 C19 C18 C17 1.0(3) . . . . ?
C20 C21 C22 C23 -177.2(2) . . . . ?
C20 C21 C22 C17 0.8(3) . . . . ?
C22 C21 C20 C19 -1.0(3) . . . . ?
C32 C27 C28 C29 1.8(3) . . . . ?
C27 C32 C31 C30 1.8(3) . . . . ?
C18 C19 C20 C21 0.1(3) . . . . ?
C31 C30 C29 C28 -1.0(3) . . . . ?
C31 C32 C27 C26 -179.11(17) . . . . ?
C31 C32 C27 C28 -2.7(3) . . . . ?
O11 S2 C34 F1 -176.0(2) . . . . ?
O11 S2 C34 F3 -56.0(2) . . . . ?
O11 S2 C34 F2 62.5(2) . . . . ?
O10 S2 C34 F1 63.0(3) . . . . ?
O10 S2 C34 F3 -177.0(2) . . . . ?
O10 S2 C34 F2 -58.5(2) . . . . ?
O9 S2 C34 F1 -55.7(3) . . . . ?
O9 S2 C34 F3 64.3(2) . . . . ?
O9 S2 C34 F2 -177.2(2) . . . . ?
O13 S1 C33 F4 63.3(2) . . . . ?
O13 S1 C33 F6 -57.6(2) . . . . ?
O13 S1 C33 F5 -177.08(17) . . . . ?
O14 S1 C33 F4 -176.82(19) . . . . ?
O14 S1 C33 F6 62.3(2) . . . . ?
O14 S1 C33 F5 -57.18(19) . . . . ?
O12 S1 C33 F4 -56.0(2) . . . . ?
O12 S1 C33 F6 -176.81(18) . . . . ?
O12 S1 C33 F5 63.68(18) . . . . ?
